data_2201948
loop_
_publ_author_name
'Sema \"Ozt\"urk'
'Mustafa Sa\,cmac\?i'
'Hakan \"Ung\"oren'
'Mehmet Akkurt'
'Hoong-Kun Fun'
'Yunus Ak\,camur'

_publ_section_title
2(<i>R</i>)-Hydroxy-4-(4-methoxybenzoyl)-2-methoxycarbonylmethyl-5-(4-methoxyphenyl)-1-(2-methylphenyl)-2,3-dihydro-1<i>H</i>-3-pyrrolone
_journal_issue 6
_journal_name_full 'Acta Crystallographica Section E'
_journal_page_first o881
_journal_page_last o882
_journal_paper_doi 10.1107/S1600536803011012
_journal_volume 59
_journal_year 2003
_chemical_formula_iupac 'C29 H27 N O7'
_chemical_formula_moiety 'C29 H27 N O7'
_chemical_formula_sum 'C29 H27 N O7'
_chemical_formula_weight 501.52
_chemical_name_systematic
;2(R)-Hydroxy-4-(4-methoxybenzoyl)-2-methoxycarbonylmethyl-5-(4-methoxyphenyl)-
1-(2-methylphenyl)-2,3-dihydro-1H-3-pyrrolone
;
_space_group_IT_number 2
_symmetry_cell_setting triclinic
_symmetry_space_group_name_Hall '-P 1'
_symmetry_space_group_name_H-M 'P -1'
_atom_sites_solution_hydrogens geom
_atom_sites_solution_primary direct
_atom_sites_solution_secondary difmap
_cell_angle_alpha 110.167(5)
_cell_angle_beta 93.755(5)
_cell_angle_gamma 90.106(5)
_cell_formula_units_Z 2
_cell_length_a 8.948(5)
_cell_length_b 11.254(5)
_cell_length_c 13.724(5)
_cell_measurement_reflns_used 2345
_cell_measurement_temperature 293(2)
_cell_measurement_theta_max 53.74
_cell_measurement_theta_min 5.74
_cell_volume 1294.1(10)
_computing_cell_refinement 'SAINT (Siemens, 1996)'
_computing_data_collection 'SMART (Siemens, 1996)'
_computing_data_reduction SAINT
_computing_molecular_graphics 'ORTEP-3 for Windows (Farrugia, 1997)'
_computing_publication_material 'PARST (Nardelli, 1995) and WinGX (Farrugia, 1999)'
_computing_structure_refinement 'SHELXL97 (Sheldrick, 1997)'
_computing_structure_solution 'SIR97 (Altomare et al., 1999)'
_diffrn_ambient_temperature 293(2)
_diffrn_detector_area_resol_mean 8.33
_diffrn_measured_fraction_theta_full 0.838
_diffrn_measured_fraction_theta_max 0.838
_diffrn_measurement_device_type 'Siemens SMART CCD area-detector'
_diffrn_measurement_method \w
_diffrn_radiation_monochromator graphite
_diffrn_radiation_source 'fine-focus sealed tube'
_diffrn_radiation_type MoK\a
_diffrn_radiation_wavelength 0.71073
_diffrn_reflns_av_R_equivalents 0.0000
_diffrn_reflns_av_sigmaI/netI 0.0536
_diffrn_reflns_limit_h_max 11
_diffrn_reflns_limit_h_min -11
_diffrn_reflns_limit_k_max 14
_diffrn_reflns_limit_k_min -15
_diffrn_reflns_limit_l_max 18
_diffrn_reflns_limit_l_min 0
_diffrn_reflns_number 5384
_diffrn_reflns_reduction_process ' ?'
_diffrn_reflns_theta_full 27.30
_diffrn_reflns_theta_max 27.30
_diffrn_reflns_theta_min 2.87
_diffrn_standards_decay_% negligible
_exptl_absorpt_coefficient_mu 0.092
_exptl_absorpt_correction_T_max 0.984
_exptl_absorpt_correction_T_min 0.975
_exptl_absorpt_correction_type refdelf
_exptl_absorpt_process_details
;
(Parkin et al., 1995)
Cubic fit to sin(theta)/lambda - 24 parameters
;
_exptl_crystal_colour yellow
_exptl_crystal_density_diffrn 1.287
_exptl_crystal_density_method 'Not Measured'
_exptl_crystal_description block
_exptl_crystal_F_000 528
_exptl_crystal_size_max 0.28
_exptl_crystal_size_mid 0.24
_exptl_crystal_size_min 0.18
_refine_diff_density_max 0.540
_refine_diff_density_min -0.287
_refine_ls_extinction_method none
_refine_ls_goodness_of_fit_ref 1.000
_refine_ls_hydrogen_treatment mixed
_refine_ls_matrix_type full
_refine_ls_number_parameters 322
_refine_ls_number_reflns 5384
_refine_ls_number_restraints 1
_refine_ls_restrained_S_all 1.000
_refine_ls_R_factor_all 0.1373
_refine_ls_R_factor_gt 0.0778
_refine_ls_shift/su_max <0.001
_refine_ls_shift/su_mean 0.000
_refine_ls_structure_factor_coef Fsqd
_refine_ls_weighting_details 'calc w = 1/[\s^2^(Fo^2^)+(0.1411P)^2^] where P = (Fo^2^+2Fc^2^)/3'
_refine_ls_weighting_scheme calc
_refine_ls_wR_factor_gt 0.2047
_refine_ls_wR_factor_ref 0.2571
_reflns_number_gt 2742
_reflns_number_total 5384
_reflns_threshold_expression I>2\s(I)
_cod_data_source_file cv6194.cif
_cod_data_source_block I
_cod_depositor_comments
;
The following automatic conversions were performed:
'_symmetry_cell_setting' value 'Triclinic' changed to 'triclinic'
according to '/home/saulius/struct/CIF-dictionaries/cif_core.dic'
dictionary named 'cif_core.dic' version 2.4.1 from 2010-06-29.

Automatic conversion script
Id: cif_fix_enum 1527 2010-12-29 10:47:43Z saulius 

The following automatic conversions were performed:

'_symmetry_cell_setting' value 'Triclinic' changed to 'triclinic'
according to /home/saulius/struct/CIF-dictionaries/cif_core.dic
dictionary named 'cif_core.dic' version 2.4.1 from 2010-06-29.

Automatic conversion script
Id: cif_fix_values 1715 2011-07-08 13:25:40Z adriana 
;
_cod_database_code 2201948
_cod_database_fobs_code 2201948

loop_
_symmetry_equiv_pos_as_xyz
x,y,z
-x,-y,-z

loop_
_atom_site_aniso_label
_atom_site_aniso_U_11
_atom_site_aniso_U_22
_atom_site_aniso_U_33
_atom_site_aniso_U_12
_atom_site_aniso_U_13
_atom_site_aniso_U_23
O1 0.0419(12) 0.0648(14) 0.0618(12) 0.0016(10) -0.0037(9) 0.0107(10)
O2 0.0673(16) 0.0490(12) 0.0595(12) -0.0034(11) -0.0053(10) 0.0119(10)
O3 0.0528(16) 0.136(3) 0.0833(17) -0.0038(17) 0.0016(13) 0.0600(19)
O4 0.0595(18) 0.156(3) 0.0871(19) -0.0088(19) 0.0128(14) 0.061(2)
O5 0.083(2) 0.0806(18) 0.0761(16) 0.0196(15) 0.0295(14) 0.0379(14)
O6 0.105(3) 0.0781(19) 0.096(2) 0.0341(18) 0.0042(18) 0.0386(17)
O7 0.108(2) 0.0663(17) 0.0661(15) 0.0011(16) -0.0221(15) 0.0010(13)
N1 0.0563(17) 0.0504(14) 0.0506(13) -0.0053(12) -0.0005(11) 0.0152(11)
C1 0.0427(16) 0.0548(16) 0.0494(14) -0.0060(13) -0.0045(12) 0.0122(12)
C2 0.0404(16) 0.0503(15) 0.0535(14) 0.0017(12) 0.0024(12) 0.0139(12)
C3 0.0489(17) 0.0445(14) 0.0496(14) -0.0006(12) 0.0059(12) 0.0142(12)
C4 0.0449(17) 0.0498(15) 0.0479(13) -0.0027(13) 0.0051(11) 0.0173(12)
C5 0.0530(18) 0.0471(15) 0.0481(14) -0.0057(13) 0.0037(12) 0.0140(12)
C6 0.075(3) 0.0508(17) 0.0612(18) 0.0028(17) -0.0086(16) 0.0127(14)
C7 0.093(3) 0.067(2) 0.062(2) 0.002(2) -0.0184(19) 0.0128(17)
C8 0.075(3) 0.0525(18) 0.0591(18) -0.0093(17) 0.0030(16) 0.0132(15)
C9 0.071(2) 0.0453(15) 0.0603(17) -0.0029(15) 0.0112(15) 0.0184(13)
C10 0.0573(19) 0.0450(14) 0.0523(15) -0.0023(13) 0.0010(13) 0.0159(12)
C11 0.084(3) 0.065(2) 0.062(2) -0.010(2) 0.0057(18) -0.0011(16)
C12 0.123(4) 0.059(2) 0.059(2) -0.018(2) 0.011(2) 0.0216(17)
C13 0.284(12) 0.142(6) 0.086(4) -0.112(7) 0.077(5) -0.005(4)
C14 0.61(4) 0.223(13) 0.139(8) -0.280(19) 0.113(14) -0.026(9)
C15 0.83(6) 0.172(12) 0.126(9) -0.02(2) 0.122(19) 0.059(9)
C16 0.70(4) 0.149(9) 0.109(6) 0.184(18) 0.131(13) 0.071(7)
C17 0.223(9) 0.098(4) 0.080(3) 0.053(5) 0.025(4) 0.036(3)
C18 0.37(3) 0.215(13) 0.211(14) 0.079(15) -0.034(15) 0.057(11)
C19 0.0533(19) 0.0662(19) 0.0510(15) -0.0006(15) 0.0027(13) 0.0213(14)
C20 0.051(2) 0.073(2) 0.0582(17) -0.0021(16) 0.0108(14) 0.0240(16)
C21 0.061(3) 0.195(7) 0.132(5) -0.002(4) 0.026(3) 0.086(5)
C22 0.064(2) 0.0459(15) 0.0535(15) -0.0033(14) 0.0045(14) 0.0152(13)
C23 0.067(2) 0.0456(15) 0.0506(15) -0.0004(14) 0.0022(14) 0.0165(12)
C24 0.058(2) 0.0580(18) 0.0630(17) 0.0027(15) 0.0070(15) 0.0271(15)
C25 0.065(2) 0.068(2) 0.071(2) 0.0058(18) 0.0078(17) 0.0276(17)
C26 0.080(3) 0.0515(18) 0.0660(19) 0.0133(18) -0.0021(18) 0.0161(15)
C27 0.097(3) 0.0544(19) 0.071(2) 0.0111(19) 0.010(2) 0.0310(17)
C28 0.083(3) 0.0556(19) 0.0631(18) 0.0005(18) 0.0118(17) 0.0253(16)
C29 0.109(5) 0.141(5) 0.097(3) 0.062(4) 0.013(3) 0.040(3)

loop_
_atom_site_label
_atom_site_fract_x
_atom_site_fract_y
_atom_site_fract_z
_atom_site_U_iso_or_equiv
_atom_site_thermal_displace_type
_atom_site_calc_flag
_atom_site_refinement_flags
_atom_site_occupancy
_atom_site_type_symbol
O1 0.4380(3) 0.1806(2) 0.57598(17) 0.0594(7) Uani . . 1.000 O
O2 0.6063(3) -0.0214(2) 0.62095(18) 0.0609(8) Uani . . 1.000 O
O3 0.9095(3) 0.1478(4) 0.6198(2) 0.0851(13) Uani . . 1.000 O
O4 0.9314(4) 0.2001(4) 0.4803(2) 0.0956(13) Uani . . 1.000 O
O5 0.5549(4) 0.1283(3) 0.9223(2) 0.0759(10) Uani . . 1.000 O
O6 1.1126(4) -0.2202(3) 0.8827(3) 0.0909(14) Uani . . 1.000 O
O7 0.8319(4) 0.6700(3) 1.1684(2) 0.0872(10) Uani . . 1.000 O
N1 0.6171(3) 0.3129(2) 0.6995(2) 0.0532(9) Uani . . 1.000 N
C1 0.5905(4) 0.1902(3) 0.6125(2) 0.0509(9) Uani . . 1.000 C
C2 0.6190(4) 0.0935(3) 0.6682(2) 0.0492(9) Uani . . 1.000 C
C3 0.6448(4) 0.1610(3) 0.7752(2) 0.0481(9) Uani . . 1.000 C
C4 0.6473(4) 0.2898(3) 0.7890(2) 0.0473(9) Uani . . 1.000 C
C5 0.6877(4) 0.3936(3) 0.8873(2) 0.0500(9) Uani . . 1.000 C
C6 0.7961(5) 0.3705(3) 0.9576(3) 0.0647(13) Uani . . 1.000 C
C7 0.8401(6) 0.4645(4) 1.0482(3) 0.0776(14) Uani . . 1.000 C
C8 0.7784(5) 0.5837(3) 1.0753(3) 0.0639(13) Uani . . 1.000 C
C9 0.6704(5) 0.6073(3) 1.0085(3) 0.0585(10) Uani . . 1.000 C
C10 0.6255(4) 0.5121(3) 0.9140(2) 0.0519(9) Uani . . 1.000 C
C11 0.7722(5) 0.7913(4) 1.2006(3) 0.0764(14) Uani . . 1.000 C
C12 0.6365(5) 0.4284(3) 0.6823(3) 0.0798(16) Uani . G 1.000 C
C13 0.7814(5) 0.4788(5) 0.6952(4) 0.179(5) Uani . G 1.000 C
C14 0.8067(10) 0.5951(6) 0.6839(5) 0.343(14) Uani . G 1.000 C
C15 0.6871(13) 0.6611(4) 0.6598(5) 0.37(2) Uani . G 1.000 C
C16 0.5422(11) 0.6107(5) 0.6470(4) 0.307(14) Uani . G 1.000 C
C17 0.5169(6) 0.4944(5) 0.6582(3) 0.132(3) Uani . G 1.000 C
C18 0.3560(19) 0.4519(14) 0.6478(12) 0.272(12) Uani . . 1.000 C
C19 0.6885(4) 0.1750(3) 0.5223(2) 0.0566(10) Uani . . 1.000 C
C20 0.8530(4) 0.1734(4) 0.5485(3) 0.0601(11) Uani . . 1.000 C
C21 1.0921(6) 0.1952(8) 0.4957(5) 0.121(3) Uani . . 1.000 C
C22 0.6474(4) 0.1019(3) 0.8568(2) 0.0550(10) Uani . . 1.000 C
C23 0.7651(4) 0.0096(3) 0.8561(2) 0.0545(10) Uani . . 1.000 C
C24 0.8909(4) 0.0055(3) 0.8011(3) 0.0579(11) Uani . . 1.000 C
C25 1.0093(5) -0.0709(4) 0.8072(3) 0.0669(12) Uani . . 1.000 C
C26 1.0018(5) -0.1450(3) 0.8697(3) 0.0673(13) Uani . . 1.000 C
C27 0.8756(6) -0.1441(3) 0.9221(3) 0.0715(14) Uani . . 1.000 C
C28 0.7586(5) -0.0668(3) 0.9172(3) 0.0657(13) Uani . . 1.000 C
C29 1.2501(8) -0.2163(7) 0.8393(4) 0.116(3) Uani . . 1.000 C
H1 0.42020 0.11070 0.53160 0.0890 Uiso calc . 1.000 H
H6 0.83750 0.29090 0.94200 0.0770 Uiso calc . 1.000 H
H7 0.91340 0.44860 1.09310 0.0930 Uiso calc . 1.000 H
H9 0.62730 0.68640 1.02610 0.0700 Uiso calc . 1.000 H
H10 0.55330 0.52860 0.86870 0.0620 Uiso calc . 1.000 H
H11A 0.81980 0.84130 1.26690 0.1140 Uiso calc . 1.000 H
H11B 0.66650 0.78490 1.20660 0.1140 Uiso calc . 1.000 H
H11C 0.78950 0.83080 1.15040 0.1140 Uiso calc . 1.000 H
H13 0.86140 0.43470 0.71130 0.2150 Uiso calc . 1.000 H
H14 0.90360 0.62880 0.69250 0.4120 Uiso calc . 1.000 H
H15 0.70400 0.73890 0.65220 0.4430 Uiso calc . 1.000 H
H16 0.46210 0.65490 0.63080 0.3690 Uiso calc . 1.000 H
H18A 0.34970 0.37270 0.65950 0.4090 Uiso calc . 1.000 H
H18B 0.31400 0.44130 0.57910 0.4090 Uiso calc . 1.000 H
H18C 0.30140 0.51430 0.69810 0.4090 Uiso calc . 1.000 H
H19A 0.65910 0.09660 0.46650 0.0680 Uiso calc . 1.000 H
H19B 0.66910 0.24380 0.49630 0.0680 Uiso calc . 1.000 H
H21A 1.13860 0.21820 0.44340 0.1810 Uiso calc . 1.000 H
H21B 1.11940 0.11090 0.49060 0.1810 Uiso calc . 1.000 H
H21C 1.12510 0.25330 0.56340 0.1810 Uiso calc . 1.000 H
H24 0.89570 0.05520 0.75940 0.0690 Uiso calc . 1.000 H
H25 1.09300 -0.07290 0.76990 0.0800 Uiso calc . 1.000 H
H27 0.86930 -0.19660 0.96130 0.0860 Uiso calc . 1.000 H
H28 0.67510 -0.06540 0.95450 0.0790 Uiso calc . 1.000 H
H29A 1.31750 -0.27420 0.85560 0.1730 Uiso calc . 1.000 H
H29B 1.29290 -0.13210 0.86760 0.1730 Uiso calc . 1.000 H
H29C 1.23370 -0.24010 0.76510 0.1730 Uiso calc . 1.000 H

loop_
_atom_type_symbol
_atom_type_description
_atom_type_scat_dispersion_real
_atom_type_scat_dispersion_imag
_atom_type_scat_source
O O 0.0106 0.0060 'International Tables Vol C Tables 4.2.6.8 and 6.1.1.4'
N N 0.0061 0.0033 'International Tables Vol C Tables 4.2.6.8 and 6.1.1.4'
H H 0.0000 0.0000 'International Tables Vol C Tables 4.2.6.8 and 6.1.1.4'
C C 0.0033 0.0016 'International Tables Vol C Tables 4.2.6.8 and 6.1.1.4'

loop_
_geom_angle_atom_site_label_1
_geom_angle_atom_site_label_2
_geom_angle_atom_site_label_3
_geom_angle
_geom_angle_publ_flag
C20 O4 C21 115.9(4) yes
C26 O6 C29 119.2(4) yes
C8 O7 C11 118.6(3) yes
C1 O1 H1 109.54 no
C1 N1 C4 109.0(2) yes
C1 N1 C12 122.3(3) yes
C4 N1 C12 127.6(3) yes
O1 C1 C2 108.7(3) yes
O1 C1 C19 109.4(2) yes
O1 C1 N1 108.6(3) yes
N1 C1 C19 113.3(3) yes
C2 C1 C19 114.5(3) no
N1 C1 C2 102.0(2) yes
O2 C2 C3 130.1(3) yes
C1 C2 C3 108.0(3) no
O2 C2 C1 121.6(2) yes
C2 C3 C4 107.7(3) no
C2 C3 C22 124.1(3) no
C4 C3 C22 127.8(2) no
N1 C4 C3 113.1(2) yes
N1 C4 C5 121.0(3) yes
C3 C4 C5 125.7(3) no
C4 C5 C10 123.5(3) no
C6 C5 C10 118.6(3) no
C4 C5 C6 117.9(3) no
C5 C6 C7 120.1(4) no
C6 C7 C8 121.6(4) no
O7 C8 C7 116.0(4) yes
C7 C8 C9 119.2(4) no
O7 C8 C9 124.8(4) yes
C8 C9 C10 120.0(3) no
C5 C10 C9 120.6(3) no
N1 C12 C13 117.4(4) yes
N1 C12 C17 122.6(4) yes
C13 C12 C17 119.98 no
C12 C13 C14 120.00 no
C13 C14 C15 120.01 no
C14 C15 C16 119.96 no
C15 C16 C17 120.04 no
C12 C17 C16 120.00 no
C12 C17 C18 124.3(8) no
C16 C17 C18 115.6(8) no
C1 C19 C20 115.0(3) no
O3 C20 O4 122.9(4) yes
O4 C20 C19 111.5(3) yes
O3 C20 C19 125.6(4) yes
O5 C22 C23 121.0(3) yes
C3 C22 C23 117.9(3) no
O5 C22 C3 121.1(3) yes
C22 C23 C28 121.1(3) no
C24 C23 C28 118.8(3) no
C22 C23 C24 120.0(3) no
C23 C24 C25 121.2(4) no
C24 C25 C26 119.2(4) no
O6 C26 C25 123.7(4) yes
O6 C26 C27 116.5(4) yes
C25 C26 C27 119.8(4) no
C26 C27 C28 120.9(4) no
C23 C28 C27 120.0(4) no
C5 C6 H6 120.02 no
C7 C6 H6 119.93 no
C6 C7 H7 119.19 no
C8 C7 H7 119.21 no
C8 C9 H9 120.02 no
C10 C9 H9 119.99 no
C5 C10 H10 119.62 no
C9 C10 H10 119.80 no
O7 C11 H11A 109.45 no
O7 C11 H11B 109.48 no
O7 C11 H11C 109.45 no
H11A C11 H11B 109.45 no
H11A C11 H11C 109.47 no
H11B C11 H11C 109.51 no
C12 C13 H13 120.01 no
C14 C13 H13 119.98 no
C13 C14 H14 120.01 no
C15 C14 H14 119.98 no
C14 C15 H15 120.03 no
C16 C15 H15 120.01 no
C15 C16 H16 119.94 no
C17 C16 H16 120.02 no
C17 C18 H18A 109.45 no
C17 C18 H18B 109.43 no
C17 C18 H18C 109.49 no
H18A C18 H18B 109.47 no
H18A C18 H18C 109.49 no
H18B C18 H18C 109.51 no
C1 C19 H19A 108.54 no
C1 C19 H19B 108.59 no
C20 C19 H19A 108.49 no
C20 C19 H19B 108.50 no
H19A C19 H19B 107.52 no
O4 C21 H21A 109.42 no
O4 C21 H21B 109.48 no
O4 C21 H21C 109.45 no
H21A C21 H21B 109.53 no
H21A C21 H21C 109.51 no
H21B C21 H21C 109.43 no
C23 C24 H24 119.40 no
C25 C24 H24 119.36 no
C24 C25 H25 120.44 no
C26 C25 H25 120.35 no
C26 C27 H27 119.51 no
C28 C27 H27 119.54 no
C23 C28 H28 119.94 no
C27 C28 H28 120.09 no
O6 C29 H29A 109.42 no
O6 C29 H29B 109.52 no
O6 C29 H29C 109.50 no
H29A C29 H29B 109.45 no
H29A C29 H29C 109.46 no
H29B C29 H29C 109.47 no

loop_
_geom_bond_atom_site_label_1
_geom_bond_atom_site_label_2
_geom_bond_site_symmetry_1
_geom_bond_site_symmetry_2
_geom_bond_distance
_geom_bond_publ_flag
O1 C1 . . 1.413(4) yes
O2 C2 . . 1.232(4) yes
O3 C20 . . 1.194(5) yes
O4 C20 . . 1.318(5) yes
O4 C21 . . 1.444(7) yes
O5 C22 . . 1.223(4) yes
O6 C26 . . 1.347(6) yes
O6 C29 . . 1.409(8) yes
O7 C8 . . 1.367(5) yes
O7 C11 . . 1.401(6) yes
O1 H1 . . 0.8195 no
N1 C4 . . 1.351(4) yes
N1 C12 . . 1.411(4) yes
N1 C1 . . 1.488(4) yes
C1 C2 . . 1.544(5) no
C1 C19 . . 1.526(4) no
C2 C3 . . 1.404(4) no
C3 C4 . . 1.396(5) no
C3 C22 . . 1.486(4) no
C4 C5 . . 1.471(4) no
C5 C10 . . 1.384(5) no
C5 C6 . . 1.411(5) no
C6 C7 . . 1.359(6) no
C7 C8 . . 1.389(6) no
C8 C9 . . 1.378(6) no
C9 C10 . . 1.401(5) no
C12 C17 . . 1.3901 no
C12 C13 . . 1.3900 no
C13 C14 . . 1.3899 no
C14 C15 . . 1.3901 no
C15 C16 . . 1.3901 no
C16 C17 . . 1.3893 no
C17 C18 . . 1.498(18) no
C19 C20 . . 1.494(5) no
C22 C23 . . 1.479(5) no
C23 C28 . . 1.396(5) no
C23 C24 . . 1.388(5) no
C24 C25 . . 1.382(6) no
C25 C26 . . 1.391(6) no
C26 C27 . . 1.376(7) no
C27 C28 . . 1.375(6) no
C6 H6 . . 0.9300 no
C7 H7 . . 0.9303 no
C9 H9 . . 0.9299 no
C10 H10 . . 0.9305 no
C11 H11A . . 0.9598 no
C11 H11B . . 0.9595 no
C11 H11C . . 0.9597 no
C13 H13 . . 0.9294 no
C14 H14 . . 0.9296 no
C15 H15 . . 0.9300 no
C16 H16 . . 0.9313 no
C18 H18A . . 0.9608 no
C18 H18B . . 0.9593 no
C18 H18C . . 0.9589 no
C19 H19A . . 0.9701 no
C19 H19B . . 0.9695 no
C21 H21A . . 0.9603 no
C21 H21B . . 0.9602 no
C21 H21C . . 0.9604 no
C24 H24 . . 0.9306 no
C25 H25 . . 0.9305 no
C27 H27 . . 0.9299 no
C28 H28 . . 0.9301 no
C29 H29A . . 0.9605 no
C29 H29B . . 0.9596 no
C29 H29C . . 0.9605 no

loop_
_geom_contact_atom_site_label_1
_geom_contact_atom_site_label_2
_geom_contact_distance
_geom_contact_site_symmetry_2
_geom_contact_publ_flag
O1 O2 2.945(4) . no
O1 C17 3.374(6) . no
O1 C18 2.977(17) . no
O1 C21 3.240(6) 1_455 no
O1 O2 2.681(4) 2_656 no
O2 C19 3.282(5) 2_656 no
O2 O1 2.945(4) . no
O2 C23 3.343(4) . no
O2 C24 3.368(5) . no
O2 O1 2.681(4) 2_656 no
O3 C3 3.260(5) . no
O3 C24 3.404(6) . no
O3 C2 2.841(5) . no
O3 N1 3.238(5) . no
O3 C4 3.409(5) . no
O5 C5 3.407(5) . no
O5 C6 3.355(6) . no
O6 C6 3.265(6) 2_757 no
O6 C7 3.223(6) 2_757 no
O1 H18A 2.2424 . no
O2 H1 1.9831 2_656 no
O2 H19A 2.5914 2_656 no
O2 H1 2.7360 . no
O3 H21C 2.5596 . no
O3 H21B 2.7826 2_756 no
O3 H21B 2.6030 . no
O3 H11A 2.7702 2_767 no
O3 H24 2.4858 . no
O5 H9 2.5795 2_667 no
O5 H28 2.5913 . no
O6 H6 2.7930 2_757 no
O6 H7 2.7144 2_757 no
N1 O3 3.238(5) . no
N1 H10 2.8112 . no
N1 H18A 2.5628 . no
C1 C18 3.533(17) . no
C2 O3 2.841(5) . no
C2 C24 3.302(5) . no
C3 O3 3.260(5) . no
C4 O3 3.409(5) . no
C5 C9 3.595(6) 2_667 no
C5 C13 3.256(6) . no
C5 O5 3.407(5) . no
C6 O5 3.355(6) . no
C6 C22 3.112(5) . no
C6 O6 3.265(6) 2_757 no
C7 C7 3.434(7) 2_767 no
C7 O6 3.223(6) 2_757 no
C9 C5 3.595(6) 2_667 no
C9 C10 3.360(6) 2_667 no
C10 C13 3.298(6) . no
C10 C10 3.439(5) 2_667 no
C10 C17 3.518(5) . no
C10 C9 3.360(6) 2_667 no
C10 C12 2.997(5) . no
C12 C10 2.997(5) . no
C12 C20 3.495(6) . no
C13 C19 3.485(7) . no
C13 C5 3.256(6) . no
C13 C20 3.418(7) . no
C13 C10 3.298(6) . no
C14 C26 3.516(8) 1_565 no
C14 C27 3.577(8) 1_565 no
C17 O1 3.374(6) . no
C17 C10 3.518(5) . no
C18 C1 3.533(17) . no
C18 O1 2.977(17) . no
C19 O2 3.282(5) 2_656 no
C19 C13 3.485(7) . no
C20 C12 3.495(6) . no
C20 C13 3.418(7) . no
C21 O1 3.240(6) 1_655 no
C22 C6 3.112(5) . no
C23 O2 3.343(4) . no
C24 O2 3.368(5) . no
C24 C2 3.302(5) . no
C24 O3 3.404(6) . no
C26 C14 3.516(8) 1_545 no
C27 C14 3.577(8) 1_545 no
C1 H18A 2.9261 . no
C2 H24 2.8022 . no
C2 H1 2.9067 2_656 no
C3 H24 2.5299 . no
C3 H11B 2.8609 2_667 no
C3 H6 2.7417 . no
C4 H13 2.9869 . no
C4 H11B 2.9399 2_667 no
C9 H11C 2.7560 . no
C9 H27 3.0951 1_565 no
C9 H11B 2.7665 . no
C11 H9 2.5393 . no
C12 H19B 2.7130 . no
C12 H10 2.5756 . no
C15 H21A 2.8092 2_766 no
C15 H18B 3.0771 2_666 no
C17 H10 2.7766 . no
C18 H21C 2.9138 1_455 no
C20 H21B 3.0696 2_756 no
C20 H13 3.0153 . no
C21 H15 3.0849 2_766 no
C22 H6 2.6069 . no
C23 H6 3.0250 . no
C25 H29B 2.7795 . no
C25 H29C 2.7201 . no
C26 H14 2.9342 1_545 no
C28 H29B 3.0934 2_757 no
C29 H18C 3.0378 1_645 no
C29 H25 2.5260 . no
H1 O2 2.7360 . no
H1 H19A 2.3551 . no
H1 O2 1.9831 2_656 no
H1 C2 2.9067 2_656 no
H1 H19A 2.4464 2_656 no
H6 C3 2.7417 . no
H6 C22 2.6069 . no
H6 C23 3.0250 . no
H6 O6 2.7930 2_757 no
H7 O6 2.7144 2_757 no
H9 C11 2.5393 . no
H9 H11B 2.3409 . no
H9 H11C 2.3266 . no
H9 O5 2.5795 2_667 no
H10 N1 2.8112 . no
H10 C12 2.5756 . no
H10 C17 2.7766 . no
H11A O3 2.7702 2_767 no
H11B C9 2.7665 . no
H11B H9 2.3409 . no
H11B C3 2.8609 2_667 no
H11B C4 2.9399 2_667 no
H11C C9 2.7560 . no
H11C H9 2.3266 . no
H13 C4 2.9869 . no
H13 C20 3.0153 . no
H14 C26 2.9342 1_565 no
H15 C21 3.0849 2_766 no
H15 H21A 2.1481 2_766 no
H16 H18B 2.5937 . no
H16 H18C 2.5686 . no
H18A O1 2.2424 . no
H18A N1 2.5628 . no
H18A C1 2.9261 . no
H18A H21C 2.4505 1_455 no
H18B H16 2.5937 . no
H18B C15 3.0771 2_666 no
H18C C29 3.0378 1_465 no
H18C H16 2.5686 . no
H19A H1 2.3551 . no
H19A O2 2.5914 2_656 no
H19A H1 2.4464 2_656 no
H19B C12 2.7130 . no
H21A C15 2.8092 2_766 no
H21A H15 2.1481 2_766 no
H21B O3 2.6030 . no
H21B O3 2.7826 2_756 no
H21B C20 3.0696 2_756 no
H21C O3 2.5596 . no
H21C C18 2.9138 1_655 no
H21C H18A 2.4505 1_655 no
H24 O3 2.4858 . no
H24 C2 2.8022 . no
H24 C3 2.5299 . no
H25 C29 2.5260 . no
H25 H29B 2.3974 . no
H25 H29C 2.2504 . no
H27 C9 3.0951 1_545 no
H28 O5 2.5913 . no
H29B C25 2.7795 . no
H29B H25 2.3974 . no
H29B C28 3.0934 2_757 no
H29C C25 2.7201 . no
H29C H25 2.2504 . no

loop_
_geom_hbond_atom_site_label_D
_geom_hbond_atom_site_label_H
_geom_hbond_atom_site_label_A
_geom_hbond_site_symmetry_A
_geom_hbond_distance_DH
_geom_hbond_distance_HA
_geom_hbond_distance_DA
_geom_hbond_angle_DHA
_geom_hbond_publ_flag
O1 H1 O2 2_656 0.82 1.98 2.681(4) 143 yes
C9 H9 O5 2_667 0.93 2.58 3.485(6) 165 yes
C18 H18A O1 . 0.96 2.24 2.977(17) 132 no
C18 H18A N1 . 0.96 2.56 2.995(17) 107 no
C19 H19A O2 2_656 0.97 2.59 3.282(5) 128 yes
C24 H24 O3 . 0.93 2.49 3.404(6) 169 no

loop_
_geom_torsion_atom_site_label_1
_geom_torsion_atom_site_label_2
_geom_torsion_atom_site_label_3
_geom_torsion_atom_site_label_4
_geom_torsion
_geom_torsion_publ_flag
C21 O4 C20 O3 0.8(7) yes
C21 O4 C20 C19 -177.2(5) yes
C29 O6 C26 C27 -174.0(4) no
C29 O6 C26 C25 6.2(6) no
C11 O7 C8 C9 1.2(6) no
C11 O7 C8 C7 -179.0(4) no
C12 N1 C1 C2 165.6(3) no
C4 N1 C12 C13 62.2(5) no
C12 N1 C4 C5 8.6(5) no
C1 N1 C12 C17 79.2(5) no
C1 N1 C12 C13 -103.8(4) no
C12 N1 C1 O1 -79.7(4) no
C1 N1 C4 C3 -0.1(4) no
C4 N1 C1 O1 111.9(3) yes
C12 N1 C1 C19 42.0(4) no
C4 N1 C1 C19 -126.3(3) no
C4 N1 C1 C2 -2.7(3) no
C4 N1 C12 C17 -114.7(4) no
C12 N1 C4 C3 -167.7(3) no
C1 N1 C4 C5 176.1(3) no
C19 C1 C2 O2 -57.9(4) no
O1 C1 C2 O2 64.7(4) yes
O1 C1 C2 C3 -109.9(3) yes
N1 C1 C2 O2 179.3(3) no
C19 C1 C2 C3 127.4(3) no
C2 C1 C19 C20 -53.3(4) no
N1 C1 C2 C3 4.7(4) no
N1 C1 C19 C20 63.1(4) no
O1 C1 C19 C20 -175.6(3) no
O2 C2 C3 C22 -6.4(6) no
C1 C2 C3 C22 167.7(3) no
C1 C2 C3 C4 -4.9(4) no
O2 C2 C3 C4 -179.0(4) no
C4 C3 C22 C23 -125.4(4) no
C4 C3 C22 O5 54.8(5) no
C22 C3 C4 C5 15.1(6) no
C2 C3 C22 O5 -116.2(4) no
C2 C3 C4 N1 3.3(4) no
C22 C3 C4 N1 -168.9(3) no
C2 C3 C22 C23 63.5(5) no
C2 C3 C4 C5 -172.7(3) no
N1 C4 C5 C10 36.5(5) no
C3 C4 C5 C6 32.5(5) no
C3 C4 C5 C10 -147.7(4) no
N1 C4 C5 C6 -143.3(4) no
C6 C5 C10 C9 0.6(5) no
C10 C5 C6 C7 -1.6(6) no
C4 C5 C6 C7 178.2(4) no
C4 C5 C10 C9 -179.2(3) no
C5 C6 C7 C8 1.5(7) no
C6 C7 C8 C9 -0.3(7) no
C6 C7 C8 O7 179.9(4) no
C7 C8 C9 C10 -0.8(6) no
O7 C8 C9 C10 179.0(4) no
C8 C9 C10 C5 0.6(6) no
C13 C12 C17 C18 -176.9(8) no
C13 C12 C17 C16 0.00 no
N1 C12 C17 C18 0.0(9) no
N1 C12 C13 C14 -177.1(5) no
N1 C12 C17 C16 176.9(4) no
C17 C12 C13 C14 -0.07 no
C12 C13 C14 C15 0.07 no
C13 C14 C15 C16 0.00 no
C14 C15 C16 C17 -0.05 no
C15 C16 C17 C12 0.04 no
C15 C16 C17 C18 177.2(8) no
C1 C19 C20 O4 -160.1(3) no
C1 C19 C20 O3 22.0(6) no
C3 C22 C23 C28 -168.0(3) no
O5 C22 C23 C24 -162.7(3) no
O5 C22 C23 C28 11.7(5) no
C3 C22 C23 C24 17.5(4) no
C22 C23 C24 C25 173.6(3) no
C24 C23 C28 C27 0.1(5) no
C22 C23 C28 C27 -174.4(3) no
C28 C23 C24 C25 -1.0(5) no
C23 C24 C25 C26 0.0(6) no
C24 C25 C26 O6 -178.4(4) no
C24 C25 C26 C27 1.8(6) no
C25 C26 C27 C28 -2.7(6) no
O6 C26 C27 C28 177.5(4) no
C26 C27 C28 C23 1.8(6) no
